data_2215560
loop_
_publ_author_name
'Meijboom, Reinout'
'Muller, Alfred'

_publ_section_title
;
 Acetatotris(triphenylarsine)silver(I) acetonitrile solvate monohydrate
;
_journal_coeditor_code IM2035
_journal_issue 10
_journal_name_full 'Acta Crystallographica Section E'
_journal_page_first m2572
_journal_page_last m2572
_journal_paper_doi 10.1107/S1600536807044595
_journal_volume 63
_journal_year 2007
_chemical_formula_iupac '[Ag (C2 H3 O2) (C18 H15 As)3],C2 H3 N, H2 O'
_chemical_formula_moiety 'C56 H48 Ag As3 O2, C2 H3 N, H2 O'
_chemical_formula_sum 'C58 H53 Ag As3 N O3'
_chemical_formula_weight 1144.64
_chemical_name_systematic
;
Acetatotris(triphenylarsine)silver(I) acetonitrile solvate monohydrate
;
_space_group_IT_number 2
_symmetry_cell_setting triclinic
_symmetry_space_group_name_Hall '-P 1'
_symmetry_space_group_name_H-M 'P -1'
_audit_creation_method 'WinGX routine CIF_UPDATE'
_cell_angle_alpha 83.625(5)
_cell_angle_beta 86.621(5)
_cell_angle_gamma 79.662(5)
_cell_formula_units_Z 2
_cell_length_a 13.121(5)
_cell_length_b 13.739(5)
_cell_length_c 14.051(5)
_cell_measurement_reflns_used 7711
_cell_measurement_temperature 101(2)
_cell_measurement_theta_max 28.3
_cell_measurement_theta_min 2.21
_cell_volume 2474.5(16)
_computing_cell_refinement 'Saint-Plus (Bruker, 2004)'
_computing_data_collection 'APEX2 (Bruker, 2005)'
_computing_data_reduction 'SAINT-Plus and XPREP (Bruker 2004)'
_computing_molecular_graphics 'DIAMOND (Brandenburg & Putz, 2004)'
_computing_publication_material 'WinGX (Farrugia, 1999)'
_computing_structure_refinement 'SHELXL97 (Sheldrick, 1997)'
_computing_structure_solution 'SHELXS97 (Sheldrick, 1997)'
_diffrn_ambient_temperature 101(2)
_diffrn_detector_area_resol_mean 512
_diffrn_measured_fraction_theta_full 0.994
_diffrn_measured_fraction_theta_max 0.994
_diffrn_measurement_device_type
;
Bruker X8 APEXII
;
_diffrn_measurement_method '\w and \f'
_diffrn_radiation_monochromator graphite
_diffrn_radiation_type MoK\a
_diffrn_radiation_wavelength 0.71069
_diffrn_reflns_av_R_equivalents 0.0361
_diffrn_reflns_limit_h_max 17
_diffrn_reflns_limit_h_min -17
_diffrn_reflns_limit_k_max 18
_diffrn_reflns_limit_k_min -18
_diffrn_reflns_limit_l_max 18
_diffrn_reflns_limit_l_min -18
_diffrn_reflns_number 66588
_diffrn_reflns_theta_full 28.33
_diffrn_reflns_theta_max 28.33
_diffrn_reflns_theta_min 1.99
_diffrn_standards_decay_% 0
_diffrn_standards_interval_count 0
_diffrn_standards_interval_time 0
_diffrn_standards_number 0
_exptl_absorpt_coefficient_mu 2.444
_exptl_absorpt_correction_T_max 0.4945
_exptl_absorpt_correction_T_min 0.4317
_exptl_absorpt_correction_type multi-scan
_exptl_absorpt_process_details
;
(SADABS; Bruker, 2004)
;
_exptl_crystal_colour colourless
_exptl_crystal_density_diffrn 1.536
_exptl_crystal_density_method 'not measured'
_exptl_crystal_description Prism
_exptl_crystal_F_000 1156
_exptl_crystal_size_max 0.39
_exptl_crystal_size_mid 0.32
_exptl_crystal_size_min 0.29
_refine_diff_density_max 0.728
_refine_diff_density_min -0.701
_refine_ls_extinction_method none
_refine_ls_goodness_of_fit_ref 1.201
_refine_ls_hydrogen_treatment mixed
_refine_ls_matrix_type full
_refine_ls_number_parameters 603
_refine_ls_number_reflns 12287
_refine_ls_number_restraints 3
_refine_ls_restrained_S_all 1.202
_refine_ls_R_factor_gt 0.022
_refine_ls_shift/su_max 0.003
_refine_ls_shift/su_mean 0
_refine_ls_structure_factor_coef Fsqd
_refine_ls_weighting_details 'calc w=1/[\s^2^(Fo^2^)+(0.0394P)^2^+0.6766P] where P=(Fo^2^+2Fc^2^)/3'
_refine_ls_weighting_scheme calc
_refine_ls_wR_factor_ref 0.0752
_reflns_number_gt 11117
_reflns_number_total 12287
_reflns_threshold_expression >2\s(I)
_cod_data_source_file im2035.cif
_cod_data_source_block I
_cod_original_cell_volume 2475(2)
_cod_original_sg_symbol_H-M P-1
_cod_database_code 2215560
_cod_database_fobs_code 2215560

loop_
_symmetry_equiv_pos_as_xyz
'x, y, z'
'-x, -y, -z'

loop_
_atom_site_type_symbol
_atom_site_label
_atom_site_fract_x
_atom_site_fract_y
_atom_site_fract_z
_atom_site_U_iso_or_equiv
_atom_site_adp_type
_atom_site_calc_flag
_atom_site_refinement_flags
_atom_site_occupancy
Ag Ag 0.758824(11) 0.195208(10) 0.728465(10) 0.01267(4) Uani d . 1
As As1 0.765587(15) 0.010529(14) 0.806250(14) 0.01240(5) Uani d . 1
As As2 0.657612(15) 0.325411(14) 0.835151(13) 0.01243(5) Uani d . 1
As As3 0.684178(15) 0.216483(14) 0.557129(13) 0.01226(5) Uani d . 1
O O1 0.93657(12) 0.19440(12) 0.71474(13) 0.0274(4) Uani d . 1
O O2 0.88524(13) 0.35687(13) 0.69568(16) 0.0413(5) Uani d . 1
C C1 0.95360(15) 0.28120(16) 0.70034(15) 0.0185(4) Uani d . 1
C C2 1.06546(18) 0.29657(18) 0.6830(2) 0.0306(5) Uani d . 1
H H2A 1.0837 0.2983 0.6143 0.046 Uiso calc R 1
H H2B 1.1114 0.2417 0.7178 0.046 Uiso calc R 1
H H2C 1.0732 0.3596 0.7058 0.046 Uiso calc R 1
N N 0.0604(2) 0.4127(2) 0.9169(2) 0.0553(7) Uani d . 1
C C3 -0.0024(2) 0.4715(2) 0.8821(2) 0.0388(6) Uani d . 1
C C4 -0.0845(3) 0.5446(2) 0.8408(3) 0.0525(8) Uani d . 1
H H4A -0.1235 0.5134 0.799 0.079 Uiso calc R 1
H H4B -0.0549 0.598 0.8032 0.079 Uiso calc R 1
H H4C -0.131 0.5722 0.892 0.079 Uiso calc R 1
C C11 0.84120(15) -0.10028(14) 0.74123(14) 0.0140(4) Uani d . 1
C C12 0.94758(15) -0.10439(15) 0.72360(14) 0.0173(4) Uani d . 1
H H12 0.9808 -0.0549 0.7442 0.021 Uiso calc R 1
C C13 1.00489(16) -0.18071(16) 0.67599(15) 0.0202(4) Uani d . 1
H H13 1.0774 -0.1837 0.6646 0.024 Uiso calc R 1
C C14 0.95619(17) -0.25292(16) 0.64493(16) 0.0217(4) Uani d . 1
H H14 0.9954 -0.3051 0.6123 0.026 Uiso calc R 1
C C15 0.85059(17) -0.24847(16) 0.66174(17) 0.0243(5) Uani d . 1
H H15 0.8173 -0.2976 0.6404 0.029 Uiso calc R 1
C C16 0.79312(16) -0.17225(15) 0.70979(16) 0.0209(4) Uani d . 1
H H16 0.7206 -0.1695 0.7211 0.025 Uiso calc R 1
C C21 0.82362(15) -0.02343(14) 0.93176(14) 0.0140(4) Uani d . 1
C C22 0.85978(16) -0.12179(15) 0.96811(15) 0.0174(4) Uani d . 1
H H22 0.8522 -0.175 0.9329 0.021 Uiso calc R 1
C C23 0.90675(16) -0.14144(16) 1.05562(15) 0.0192(4) Uani d . 1
H H23 0.9313 -0.2083 1.0802 0.023 Uiso calc R 1
C C24 0.91812(16) -0.06414(16) 1.10748(15) 0.0199(4) Uani d . 1
H H24 0.9512 -0.078 1.167 0.024 Uiso calc R 1
C C25 0.88111(17) 0.03360(16) 1.07243(15) 0.0209(4) Uani d . 1
H H25 0.888 0.0865 1.1084 0.025 Uiso calc R 1
C C26 0.83390(15) 0.05398(15) 0.98461(15) 0.0173(4) Uani d . 1
H H26 0.8086 0.1208 0.9607 0.021 Uiso calc R 1
C C31 0.62951(15) -0.02768(14) 0.82364(14) 0.0138(4) Uani d . 1
C C32 0.59538(16) -0.07678(16) 0.90805(15) 0.0194(4) Uani d . 1
H H32 0.6396 -0.0941 0.9607 0.023 Uiso calc R 1
C C33 0.49643(17) -0.10040(17) 0.91527(16) 0.0242(5) Uani d . 1
H H33 0.4732 -0.1341 0.973 0.029 Uiso calc R 1
C C34 0.43107(17) -0.07515(17) 0.83861(16) 0.0233(4) Uani d . 1
H H34 0.3636 -0.0918 0.8439 0.028 Uiso calc R 1
C C35 0.46450(17) -0.02577(16) 0.75457(16) 0.0207(4) Uani d . 1
H H35 0.4201 -0.0082 0.7021 0.025 Uiso calc R 1
C C36 0.56342(16) -0.00195(15) 0.74742(14) 0.0170(4) Uani d . 1
H H36 0.5862 0.0323 0.6899 0.02 Uiso calc R 1
C C41 0.70622(16) 0.32578(14) 0.96343(14) 0.0156(4) Uani d . 1
C C42 0.81163(17) 0.32505(16) 0.97131(16) 0.0222(4) Uani d . 1
H H42 0.8559 0.3266 0.9154 0.027 Uiso calc R 1
C C43 0.85215(18) 0.32210(18) 1.06091(18) 0.0280(5) Uani d . 1
H H43 0.9239 0.3224 1.0661 0.034 Uiso calc R 1
C C44 0.78762(19) 0.31865(17) 1.14311(17) 0.0278(5) Uani d . 1
H H44 0.8154 0.3162 1.2044 0.033 Uiso calc R 1
C C45 0.68339(19) 0.31888(17) 1.13530(16) 0.0257(5) Uani d . 1
H H45 0.6394 0.3167 1.1914 0.031 Uiso calc R 1
C C46 0.64217(17) 0.32224(16) 1.04540(15) 0.0195(4) Uani d . 1
H H46 0.5703 0.3221 1.0404 0.023 Uiso calc R 1
C C51 0.51136(15) 0.31861(14) 0.86055(13) 0.0136(4) Uani d . 1
C C52 0.47895(16) 0.23102(15) 0.84491(15) 0.0182(4) Uani d . 1
H H52 0.528 0.1773 0.8237 0.022 Uiso calc R 1
C C53 0.37538(17) 0.22124(17) 0.86003(16) 0.0230(4) Uani d . 1
H H53 0.354 0.161 0.8493 0.028 Uiso calc R 1
C C54 0.30339(17) 0.29932(17) 0.89081(15) 0.0228(4) Uani d . 1
H H54 0.2327 0.2926 0.9015 0.027 Uiso calc R 1
C C55 0.33488(16) 0.38747(16) 0.90598(15) 0.0209(4) Uani d . 1
H H55 0.2855 0.4411 0.9267 0.025 Uiso calc R 1
C C56 0.43817(16) 0.39748(15) 0.89097(15) 0.0179(4) Uani d . 1
H H56 0.4592 0.458 0.9013 0.021 Uiso calc R 1
C C61 0.64800(14) 0.46448(14) 0.78628(14) 0.0147(4) Uani d . 1
C C62 0.62752(16) 0.54129(15) 0.84537(16) 0.0195(4) Uani d . 1
H H62 0.6241 0.5265 0.913 0.023 Uiso calc R 1
C C63 0.61217(17) 0.63949(16) 0.80505(18) 0.0251(5) Uani d . 1
H H63 0.5973 0.692 0.8452 0.03 Uiso calc R 1
C C64 0.61850(17) 0.66101(17) 0.70649(19) 0.0273(5) Uani d . 1
H H64 0.606 0.7282 0.679 0.033 Uiso calc R 1
C C65 0.64299(17) 0.58481(18) 0.64777(17) 0.0257(5) Uani d . 1
H H65 0.6496 0.5999 0.5803 0.031 Uiso calc R 1
C C66 0.65778(16) 0.48681(16) 0.68732(15) 0.0200(4) Uani d . 1
H H66 0.6746 0.4346 0.647 0.024 Uiso calc R 1
C C71 0.53852(15) 0.20706(14) 0.54807(14) 0.0142(4) Uani d . 1
C C72 0.46556(16) 0.27055(16) 0.59846(15) 0.0195(4) Uani d . 1
H H72 0.4875 0.3185 0.6327 0.023 Uiso calc R 1
C C73 0.36101(16) 0.26442(17) 0.59916(16) 0.0230(4) Uani d . 1
H H73 0.3118 0.3079 0.634 0.028 Uiso calc R 1
C C74 0.32848(16) 0.19511(16) 0.54925(16) 0.0214(4) Uani d . 1
H H74 0.2569 0.191 0.5496 0.026 Uiso calc R 1
C C75 0.40016(16) 0.13178(16) 0.49881(16) 0.0214(4) Uani d . 1
H H75 0.3778 0.0843 0.4643 0.026 Uiso calc R 1
C C76 0.50486(16) 0.13731(15) 0.49845(15) 0.0184(4) Uani d . 1
H H76 0.5538 0.0932 0.4641 0.022 Uiso calc R 1
C C81 0.69607(15) 0.33401(14) 0.46904(14) 0.0146(4) Uani d . 1
C C82 0.61863(17) 0.37928(16) 0.40779(15) 0.0212(4) Uani d . 1
H H82 0.5538 0.3571 0.4119 0.025 Uiso calc R 1
C C83 0.63590(19) 0.45763(17) 0.33981(16) 0.0259(5) Uani d . 1
H H83 0.5826 0.489 0.2981 0.031 Uiso calc R 1
C C84 0.72991(19) 0.48946(16) 0.33319(16) 0.0245(5) Uani d . 1
H H84 0.7421 0.5413 0.2856 0.029 Uiso calc R 1
C C85 0.80700(18) 0.44592(17) 0.39586(17) 0.0265(5) Uani d . 1
H H85 0.8714 0.4688 0.3919 0.032 Uiso calc R 1
C C86 0.78998(17) 0.36875(16) 0.46441(16) 0.0217(4) Uani d . 1
H H86 0.8423 0.3397 0.508 0.026 Uiso calc R 1
C C91 0.75413(15) 0.11608(14) 0.47754(14) 0.0141(4) Uani d . 1
C C92 0.73331(15) 0.11703(16) 0.38087(14) 0.0166(4) Uani d . 1
H H92 0.6821 0.1676 0.3518 0.02 Uiso calc R 1
C C93 0.78775(16) 0.04381(16) 0.32758(15) 0.0196(4) Uani d . 1
H H93 0.7735 0.0443 0.262 0.024 Uiso calc R 1
C C94 0.86278(16) -0.02995(15) 0.36955(15) 0.0191(4) Uani d . 1
H H94 0.8993 -0.0802 0.3329 0.023 Uiso calc R 1
C C95 0.88455(16) -0.03056(15) 0.46499(15) 0.0200(4) Uani d . 1
H H95 0.9364 -0.0807 0.4937 0.024 Uiso calc R 1
C C96 0.83026(16) 0.04241(15) 0.51848(14) 0.0176(4) Uani d . 1
H H96 0.8453 0.042 0.5838 0.021 Uiso calc R 1
O O3 0.92952(18) 0.52412(16) 0.58411(17) 0.0479(5) Uani d D 1
H H3A 0.917(3) 0.4700(19) 0.620(2) 0.058 Uiso d D 1
H H3B 0.962(3) 0.529(2) 0.5288(16) 0.058 Uiso d D 1

loop_
_atom_site_aniso_label
_atom_site_aniso_U_11
_atom_site_aniso_U_22
_atom_site_aniso_U_33
_atom_site_aniso_U_12
_atom_site_aniso_U_13
_atom_site_aniso_U_23
Ag 0.01282(7) 0.01352(7) 0.01234(7) -0.00327(5) -0.00042(5) -0.00269(5)
As1 0.01405(10) 0.01127(9) 0.01265(10) -0.00450(7) -0.00185(7) -0.00013(7)
As2 0.01327(9) 0.01217(9) 0.01205(9) -0.00211(7) 0.00058(7) -0.00291(7)
As3 0.01330(9) 0.01365(10) 0.01007(9) -0.00233(7) -0.00157(7) -0.00174(7)
O1 0.0186(8) 0.0202(8) 0.0437(10) -0.0049(6) 0.0023(7) -0.0034(7)
O2 0.0226(9) 0.0241(9) 0.0746(15) -0.0015(7) 0.0040(9) -0.0007(9)
C1 0.0140(9) 0.0211(10) 0.0206(10) -0.0044(8) -0.0004(8) -0.0009(8)
C2 0.0204(11) 0.0241(12) 0.0484(15) -0.0080(9) 0.0060(10) -0.0056(11)
N 0.0344(13) 0.0447(15) 0.086(2) 0.0027(12) 0.0064(14) -0.0222(15)
C3 0.0342(14) 0.0379(15) 0.0472(16) -0.0100(12) 0.0067(12) -0.0157(13)
C4 0.056(2) 0.0433(17) 0.058(2) -0.0087(15) -0.0157(16) 0.0038(15)
C11 0.0164(9) 0.0122(9) 0.0136(9) -0.0043(7) -0.0017(7) 0.0014(7)
C12 0.0163(9) 0.0205(10) 0.0170(9) -0.0083(8) -0.0025(8) -0.0010(8)
C13 0.0146(9) 0.0237(11) 0.0219(10) -0.0037(8) 0.0003(8) -0.0002(8)
C14 0.0206(10) 0.0167(10) 0.0268(11) -0.0010(8) 0.0018(9) -0.0032(8)
C15 0.0213(11) 0.0175(10) 0.0367(13) -0.0072(8) 0.0026(9) -0.0097(9)
C16 0.0155(9) 0.0179(10) 0.0307(12) -0.0048(8) 0.0017(8) -0.0073(9)
C21 0.0125(9) 0.0163(9) 0.0142(9) -0.0056(7) -0.0018(7) 0.0004(7)
C22 0.0188(10) 0.0158(9) 0.0187(10) -0.0059(8) -0.0023(8) -0.0010(8)
C23 0.0185(10) 0.0193(10) 0.0187(10) -0.0038(8) -0.0014(8) 0.0032(8)
C24 0.0186(10) 0.0281(11) 0.0135(9) -0.0070(8) -0.0018(8) 0.0006(8)
C25 0.0240(11) 0.0251(11) 0.0159(10) -0.0079(9) -0.0008(8) -0.0063(8)
C26 0.0171(9) 0.0162(9) 0.0190(10) -0.0038(7) 0.0009(8) -0.0022(8)
C31 0.0145(9) 0.0125(9) 0.0154(9) -0.0039(7) -0.0004(7) -0.0028(7)
C32 0.0185(10) 0.0222(10) 0.0174(10) -0.0045(8) -0.0029(8) 0.0011(8)
C33 0.0217(11) 0.0311(12) 0.0205(11) -0.0119(9) 0.0000(9) 0.0057(9)
C34 0.0168(10) 0.0265(11) 0.0282(12) -0.0092(8) -0.0010(9) -0.0010(9)
C35 0.0195(10) 0.0244(11) 0.0198(10) -0.0064(8) -0.0059(8) -0.0018(8)
C36 0.0201(10) 0.0171(10) 0.0144(9) -0.0047(8) -0.0020(8) -0.0010(7)
C41 0.0187(9) 0.0106(9) 0.0174(9) -0.0008(7) -0.0043(8) -0.0027(7)
C42 0.0198(10) 0.0227(11) 0.0245(11) -0.0023(8) -0.0019(8) -0.0066(9)
C43 0.0224(11) 0.0274(12) 0.0358(13) -0.0022(9) -0.0137(10) -0.0074(10)
C44 0.0370(13) 0.0237(11) 0.0230(11) 0.0004(10) -0.0159(10) -0.0053(9)
C45 0.0347(13) 0.0263(11) 0.0149(10) -0.0019(9) -0.0025(9) -0.0019(8)
C46 0.0211(10) 0.0206(10) 0.0164(10) -0.0016(8) -0.0028(8) -0.0027(8)
C51 0.0149(9) 0.0159(9) 0.0098(8) -0.0033(7) -0.0010(7) 0.0009(7)
C52 0.0213(10) 0.0160(9) 0.0174(10) -0.0043(8) -0.0015(8) -0.0007(8)
C53 0.0249(11) 0.0233(11) 0.0228(11) -0.0105(9) -0.0039(9) 0.0010(9)
C54 0.0161(10) 0.0324(12) 0.0198(10) -0.0084(9) -0.0016(8) 0.0042(9)
C55 0.0157(10) 0.0253(11) 0.0199(10) -0.0009(8) 0.0004(8) -0.0002(8)
C56 0.0181(10) 0.0176(10) 0.0186(10) -0.0049(8) 0.0006(8) -0.0024(8)
C61 0.0108(8) 0.0149(9) 0.0183(9) -0.0029(7) 0.0000(7) -0.0008(7)
C62 0.0182(10) 0.0172(10) 0.0235(10) -0.0047(8) 0.0011(8) -0.0028(8)
C63 0.0205(10) 0.0167(10) 0.0395(13) -0.0058(8) -0.0007(10) -0.0048(9)
C64 0.0179(10) 0.0180(10) 0.0458(14) -0.0093(8) -0.0086(10) 0.0114(10)
C65 0.0228(11) 0.0304(12) 0.0238(11) -0.0116(9) -0.0054(9) 0.0111(9)
C66 0.0173(10) 0.0244(11) 0.0193(10) -0.0073(8) -0.0005(8) -0.0002(8)
C71 0.0151(9) 0.0151(9) 0.0120(9) -0.0032(7) -0.0009(7) 0.0020(7)
C72 0.0208(10) 0.0197(10) 0.0183(10) -0.0037(8) 0.0015(8) -0.0042(8)
C73 0.0174(10) 0.0247(11) 0.0253(11) -0.0005(8) 0.0048(8) -0.0041(9)
C74 0.0147(9) 0.0243(11) 0.0247(11) -0.0057(8) 0.0012(8) 0.0028(9)
C75 0.0198(10) 0.0219(10) 0.0250(11) -0.0090(8) -0.0011(8) -0.0037(9)
C76 0.0178(10) 0.0185(10) 0.0193(10) -0.0030(8) 0.0010(8) -0.0055(8)
C81 0.0176(9) 0.0139(9) 0.0126(9) -0.0029(7) 0.0000(7) -0.0030(7)
C82 0.0214(10) 0.0216(10) 0.0209(10) -0.0060(8) -0.0032(8) 0.0013(8)
C83 0.0330(12) 0.0212(11) 0.0212(11) -0.0012(9) -0.0067(9) 0.0048(9)
C84 0.0357(13) 0.0139(10) 0.0226(11) -0.0039(9) 0.0030(9) 0.0009(8)
C85 0.0252(11) 0.0223(11) 0.0330(13) -0.0099(9) 0.0043(10) -0.0014(9)
C86 0.0195(10) 0.0196(10) 0.0261(11) -0.0050(8) -0.0031(8) 0.0009(8)
C91 0.0134(9) 0.0153(9) 0.0142(9) -0.0044(7) 0.0004(7) -0.0015(7)
C92 0.0134(9) 0.0224(10) 0.0143(9) -0.0029(7) -0.0017(7) -0.0031(8)
C93 0.0175(10) 0.0286(11) 0.0157(9) -0.0085(8) 0.0008(8) -0.0088(8)
C94 0.0188(10) 0.0165(10) 0.0237(10) -0.0066(8) 0.0059(8) -0.0071(8)
C95 0.0188(10) 0.0166(10) 0.0228(10) -0.0008(8) 0.0010(8) 0.0018(8)
C96 0.0194(10) 0.0187(10) 0.0138(9) -0.0036(8) -0.0001(8) 0.0016(7)
O3 0.0540(13) 0.0364(11) 0.0523(14) -0.0093(10) 0.0106(11) -0.0045(10)

loop_
_atom_type_symbol
_atom_type_description
_atom_type_scat_dispersion_real
_atom_type_scat_dispersion_imag
_atom_type_scat_source
C C 0.0033 0.0016 'International Tables Vol C Tables 4.2.6.8 and 6.1.1.4'
H H 0 0 'International Tables Vol C Tables 4.2.6.8 and 6.1.1.4'
O O 0.0106 0.006 'International Tables Vol C Tables 4.2.6.8 and 6.1.1.4'
As As 0.0499 2.0058 'International Tables Vol C Tables 4.2.6.8 and 6.1.1.4'
Ag Ag -0.8971 1.1015 'International Tables Vol C Tables 4.2.6.8 and 6.1.1.4'
N N 0.0061 0.0033 'International Tables Vol C Tables 4.2.6.8 and 6.1.1.4'

loop_
_geom_angle_atom_site_label_1
_geom_angle_atom_site_label_2
_geom_angle_atom_site_label_3
_geom_angle
O1 Ag As2 114.21(4)
O1 Ag As3 109.38(5)
As2 Ag As3 111.58(2)
O1 Ag As1 97.83(4)
As2 Ag As1 112.97(2)
As3 Ag As1 110.077(13)
C21 As1 C31 103.76(8)
C21 As1 C11 99.53(8)
C31 As1 C11 100.32(8)
C21 As1 Ag 117.12(6)
C31 As1 Ag 112.95(6)
C11 As1 Ag 120.50(6)
C61 As2 C41 101.39(8)
C61 As2 C51 100.35(8)
C41 As2 C51 102.21(8)
C61 As2 Ag 116.99(6)
C41 As2 Ag 117.63(6)
C51 As2 Ag 115.58(6)
C91 As3 C81 98.54(8)
C91 As3 C71 102.62(8)
C81 As3 C71 101.76(8)
C91 As3 Ag 112.54(6)
C81 As3 Ag 120.68(6)
C71 As3 Ag 117.66(6)
C1 O1 Ag 109.98(13)
O2 C1 O1 124.6(2)
O2 C1 C2 117.15(19)
O1 C1 C2 118.16(19)
C1 C2 H2A 109.5
C1 C2 H2B 109.5
H2A C2 H2B 109.5
C1 C2 H2C 109.5
H2A C2 H2C 109.5
H2B C2 H2C 109.5
N C3 C4 177.9(3)
C3 C4 H4A 109.5
C3 C4 H4B 109.5
H4A C4 H4B 109.5
C3 C4 H4C 109.5
H4A C4 H4C 109.5
H4B C4 H4C 109.5
C16 C11 C12 119.53(18)
C16 C11 As1 122.75(15)
C12 C11 As1 117.69(14)
C13 C12 C11 120.10(19)
C13 C12 H12 120
C11 C12 H12 120
C12 C13 C14 120.07(19)
C12 C13 H13 120
C14 C13 H13 120
C15 C14 C13 119.86(19)
C15 C14 H14 120.1
C13 C14 H14 120.1
C14 C15 C16 120.1(2)
C14 C15 H15 119.9
C16 C15 H15 119.9
C11 C16 C15 120.3(2)
C11 C16 H16 119.9
C15 C16 H16 119.9
C26 C21 C22 119.60(18)
C26 C21 As1 118.00(15)
C22 C21 As1 122.32(15)
C23 C22 C21 119.89(19)
C23 C22 H22 120.1
C21 C22 H22 120.1
C22 C23 C24 120.38(19)
C22 C23 H23 119.8
C24 C23 H23 119.8
C23 C24 C25 120.03(19)
C23 C24 H24 120
C25 C24 H24 120
C24 C25 C26 119.95(19)
C24 C25 H25 120
C26 C25 H25 120
C25 C26 C21 120.14(19)
C25 C26 H26 119.9
C21 C26 H26 119.9
C32 C31 C36 119.39(18)
C32 C31 As1 123.30(15)
C36 C31 As1 117.30(15)
C33 C32 C31 119.83(19)
C33 C32 H32 120.1
C31 C32 H32 120.1
C32 C33 C34 120.5(2)
C32 C33 H33 119.8
C34 C33 H33 119.8
C35 C34 C33 119.9(2)
C35 C34 H34 120.1
C33 C34 H34 120.1
C34 C35 C36 119.6(2)
C34 C35 H35 120.2
C36 C35 H35 120.2
C35 C36 C31 120.78(19)
C35 C36 H36 119.6
C31 C36 H36 119.6
C46 C41 C42 119.76(19)
C46 C41 As2 123.17(16)
C42 C41 As2 117.00(15)
C43 C42 C41 120.1(2)
C43 C42 H42 120
C41 C42 H42 120
C42 C43 C44 120.1(2)
C42 C43 H43 120
C44 C43 H43 120
C45 C44 C43 119.9(2)
C45 C44 H44 120.1
C43 C44 H44 120.1
C44 C45 C46 120.3(2)
C44 C45 H45 119.8
C46 C45 H45 119.8
C41 C46 C45 119.9(2)
C41 C46 H46 120
C45 C46 H46 120
C52 C51 C56 119.12(18)
C52 C51 As2 117.31(14)
C56 C51 As2 123.55(15)
C51 C52 C53 120.59(19)
C51 C52 H52 119.7
C53 C52 H52 119.7
C54 C53 C52 120.0(2)
C54 C53 H53 120
C52 C53 H53 120
C53 C54 C55 119.8(2)
C53 C54 H54 120.1
C55 C54 H54 120.1
C56 C55 C54 120.3(2)
C56 C55 H55 119.8
C54 C55 H55 119.8
C55 C56 C51 120.13(19)
C55 C56 H56 119.9
C51 C56 H56 119.9
C62 C61 C66 119.69(19)
C62 C61 As2 122.77(15)
C66 C61 As2 117.48(15)
C63 C62 C61 119.8(2)
C63 C62 H62 120.1
C61 C62 H62 120.1
C64 C63 C62 120.1(2)
C64 C63 H63 120
C62 C63 H63 120
C63 C64 C65 120.2(2)
C63 C64 H64 119.9
C65 C64 H64 119.9
C66 C65 C64 120.0(2)
C66 C65 H65 120
C64 C65 H65 120
C65 C66 C61 120.1(2)
C65 C66 H66 120
C61 C66 H66 120
C76 C71 C72 118.81(19)
C76 C71 As3 123.57(15)
C72 C71 As3 117.53(15)
C73 C72 C71 120.6(2)
C73 C72 H72 119.7
C71 C72 H72 119.7
C74 C73 C72 120.07(19)
C74 C73 H73 120
C72 C73 H73 120
C75 C74 C73 119.9(2)
C75 C74 H74 120.1
C73 C74 H74 120.1
C74 C75 C76 120.2(2)
C74 C75 H75 119.9
C76 C75 H75 119.9
C75 C76 C71 120.47(19)
C75 C76 H76 119.8
C71 C76 H76 119.8
C82 C81 C86 119.72(19)
C82 C81 As3 122.82(15)
C86 C81 As3 117.33(15)
C81 C82 C83 120.0(2)
C81 C82 H82 120
C83 C82 H82 120
C84 C83 C82 120.2(2)
C84 C83 H83 119.9
C82 C83 H83 119.9
C83 C84 C85 120.1(2)
C83 C84 H84 119.9
C85 C84 H84 119.9
C84 C85 C86 120.0(2)
C84 C85 H85 120
C86 C85 H85 120
C85 C86 C81 119.9(2)
C85 C86 H86 120
C81 C86 H86 120
C96 C91 C92 119.31(18)
C96 C91 As3 117.85(15)
C92 C91 As3 122.81(15)
C93 C92 C91 119.77(19)
C93 C92 H92 120.1
C91 C92 H92 120.1
C94 C93 C92 120.37(19)
C94 C93 H93 119.8
C92 C93 H93 119.8
C93 C94 C95 120.09(18)
C93 C94 H94 120
C95 C94 H94 120
C94 C95 C96 119.7(2)
C94 C95 H95 120.1
C96 C95 H95 120.1
C95 C96 C91 120.75(19)
C95 C96 H96 119.6
C91 C96 H96 119.6
H3A O3 H3B 130(3)

loop_
_geom_bond_atom_site_label_1
_geom_bond_atom_site_label_2
_geom_bond_distance
Ag O1 2.3269(18)
Ag As2 2.5921(6)
Ag As3 2.6190(8)
Ag As1 2.6373(9)
As1 C21 1.938(2)
As1 C31 1.944(2)
As1 C11 1.949(2)
As2 C61 1.942(2)
As2 C41 1.948(2)
As2 C51 1.948(2)
As3 C91 1.9399(19)
As3 C81 1.946(2)
As3 C71 1.951(2)
O1 C1 1.245(3)
O2 C1 1.244(3)
C1 C2 1.522(3)
C2 H2A 0.98
C2 H2B 0.98
C2 H2C 0.98
N C3 1.136(4)
C3 C4 1.435(4)
C4 H4A 0.98
C4 H4B 0.98
C4 H4C 0.98
C11 C16 1.387(3)
C11 C12 1.395(3)
C12 C13 1.388(3)
C12 H12 0.95
C13 C14 1.393(3)
C13 H13 0.95
C14 C15 1.383(3)
C14 H14 0.95
C15 C16 1.391(3)
C15 H15 0.95
C16 H16 0.95
C21 C26 1.393(3)
C21 C22 1.399(3)
C22 C23 1.386(3)
C22 H22 0.95
C23 C24 1.387(3)
C23 H23 0.95
C24 C25 1.389(3)
C24 H24 0.95
C25 C26 1.391(3)
C25 H25 0.95
C26 H26 0.95
C31 C32 1.389(3)
C31 C36 1.393(3)
C32 C33 1.389(3)
C32 H32 0.95
C33 C34 1.391(3)
C33 H33 0.95
C34 C35 1.384(3)
C34 H34 0.95
C35 C36 1.390(3)
C35 H35 0.95
C36 H36 0.95
C41 C46 1.387(3)
C41 C42 1.392(3)
C42 C43 1.389(3)
C42 H42 0.95
C43 C44 1.393(4)
C43 H43 0.95
C44 C45 1.378(3)
C44 H44 0.95
C45 C46 1.396(3)
C45 H45 0.95
C46 H46 0.95
C51 C52 1.390(3)
C51 C56 1.400(3)
C52 C53 1.391(3)
C52 H52 0.95
C53 C54 1.386(3)
C53 H53 0.95
C54 C55 1.389(3)
C54 H54 0.95
C55 C56 1.388(3)
C55 H55 0.95
C56 H56 0.95
C61 C62 1.393(3)
C61 C66 1.394(3)
C62 C63 1.388(3)
C62 H62 0.95
C63 C64 1.384(4)
C63 H63 0.95
C64 C65 1.386(4)
C64 H64 0.95
C65 C66 1.383(3)
C65 H65 0.95
C66 H66 0.95
C71 C76 1.391(3)
C71 C72 1.391(3)
C72 C73 1.389(3)
C72 H72 0.95
C73 C74 1.382(3)
C73 H73 0.95
C74 C75 1.382(3)
C74 H74 0.95
C75 C76 1.389(3)
C75 H75 0.95
C76 H76 0.95
C81 C82 1.385(3)
C81 C86 1.395(3)
C82 C83 1.399(3)
C82 H82 0.95
C83 C84 1.376(3)
C83 H83 0.95
C84 C85 1.388(3)
C84 H84 0.95
C85 C86 1.391(3)
C85 H85 0.95
C86 H86 0.95
C91 C96 1.389(3)
C91 C92 1.399(3)
C92 C93 1.389(3)
C92 H92 0.95
C93 C94 1.386(3)
C93 H93 0.95
C94 C95 1.386(3)
C94 H94 0.95
C95 C96 1.387(3)
C95 H95 0.95
C96 H96 0.95
O3 H3A 0.887(17)
O3 H3B 0.865(17)

loop_
_geom_hbond_atom_site_label_D
_geom_hbond_atom_site_label_H
_geom_hbond_atom_site_label_A
_geom_hbond_site_symmetry_A
_geom_hbond_distance_DH
_geom_hbond_distance_HA
_geom_hbond_distance_DA
_geom_hbond_angle_DHA
O3 H3A O2 . 0.887(17) 1.879(18) 2.765(3) 177(3)
C54 H54 N . 0.95 2.56 3.307(3) 135.4
O3 H3B O3 2_766 0.865(17) 2.17(2) 2.973(4) 154(3)

loop_
_geom_torsion_atom_site_label_1
_geom_torsion_atom_site_label_2
_geom_torsion_atom_site_label_3
_geom_torsion_atom_site_label_4
_geom_torsion
O1 Ag As1 C21 63.64(8)
As2 Ag As1 C21 -56.89(7)
As3 Ag As1 C21 177.64(6)
O1 Ag As1 C31 -175.90(7)
As2 Ag As1 C31 63.58(6)
As3 Ag As1 C31 -61.89(6)
O1 Ag As1 C11 -57.53(8)
As2 Ag As1 C11 -178.05(7)
As3 Ag As1 C11 56.48(7)
O1 Ag As2 C61 68.85(8)
As3 Ag As2 C61 -55.84(7)
As1 Ag As2 C61 179.51(6)
O1 Ag As2 C41 -52.27(8)
As3 Ag As2 C41 -176.96(7)
As1 Ag As2 C41 58.39(7)
O1 Ag As2 C51 -173.29(8)
As3 Ag As2 C51 62.03(6)
As1 Ag As2 C51 -62.63(6)
O1 Ag As3 C91 55.40(8)
As2 Ag As3 C91 -177.25(6)
As1 Ag As3 C91 -50.99(7)
O1 Ag As3 C81 -60.27(8)
As2 Ag As3 C81 67.07(7)
As1 Ag As3 C81 -166.67(7)
O1 Ag As3 C71 174.38(7)
As2 Ag As3 C71 -58.27(7)
As1 Ag As3 C71 67.99(6)
As2 Ag O1 C1 -44.67(16)
As3 Ag O1 C1 81.18(15)
As1 Ag O1 C1 -164.26(14)
Ag O1 C1 O2 1.1(3)
Ag O1 C1 C2 -176.22(16)
C21 As1 C11 C16 113.68(18)
C31 As1 C11 C16 7.68(19)
Ag As1 C11 C16 -116.87(17)
C21 As1 C11 C12 -68.34(16)
C31 As1 C11 C12 -174.34(15)
Ag As1 C11 C12 61.10(17)
C16 C11 C12 C13 -0.8(3)
As1 C11 C12 C13 -178.84(16)
C11 C12 C13 C14 0.6(3)
C12 C13 C14 C15 -0.1(3)
C13 C14 C15 C16 -0.2(4)
C12 C11 C16 C15 0.5(3)
As1 C11 C16 C15 178.48(17)
C14 C15 C16 C11 0.0(4)
C31 As1 C21 C26 -109.09(16)
C11 As1 C21 C26 147.72(15)
Ag As1 C21 C26 16.10(17)
C31 As1 C21 C22 74.20(17)
C11 As1 C21 C22 -28.98(18)
Ag As1 C21 C22 -160.60(14)
C26 C21 C22 C23 -0.9(3)
As1 C21 C22 C23 175.77(15)
C21 C22 C23 C24 0.0(3)
C22 C23 C24 C25 0.9(3)
C23 C24 C25 C26 -0.9(3)
C24 C25 C26 C21 0.0(3)
C22 C21 C26 C25 0.9(3)
As1 C21 C26 C25 -175.94(15)
C21 As1 C31 C32 -5.59(18)
C11 As1 C31 C32 97.00(17)
Ag As1 C31 C32 -133.41(15)
C21 As1 C31 C36 173.03(15)
C11 As1 C31 C36 -84.39(16)
Ag As1 C31 C36 45.20(16)
C36 C31 C32 C33 0.6(3)
As1 C31 C32 C33 179.16(16)
C31 C32 C33 C34 -0.1(3)
C32 C33 C34 C35 -0.3(3)
C33 C34 C35 C36 0.1(3)
C34 C35 C36 C31 0.4(3)
C32 C31 C36 C35 -0.7(3)
As1 C31 C36 C35 -179.38(15)
C61 As2 C41 C46 103.09(17)
C51 As2 C41 C46 -0.27(18)
Ag As2 C41 C46 -128.00(15)
C61 As2 C41 C42 -79.89(17)
C51 As2 C41 C42 176.75(16)
Ag As2 C41 C42 49.02(17)
C46 C41 C42 C43 -0.8(3)
As2 C41 C42 C43 -177.97(17)
C41 C42 C43 C44 0.8(3)
C42 C43 C44 C45 -0.4(3)
C43 C44 C45 C46 0.2(3)
C42 C41 C46 C45 0.6(3)
As2 C41 C46 C45 177.54(16)
C44 C45 C46 C41 -0.3(3)
C61 As2 C51 C52 144.80(16)
C41 As2 C51 C52 -111.03(16)
Ag As2 C51 C52 18.00(17)
C61 As2 C51 C56 -33.53(18)
C41 As2 C51 C56 70.65(18)
Ag As2 C51 C56 -160.33(15)
C56 C51 C52 C53 -0.6(3)
As2 C51 C52 C53 -178.98(16)
C51 C52 C53 C54 0.1(3)
C52 C53 C54 C55 0.4(3)
C53 C54 C55 C56 -0.4(3)
C54 C55 C56 C51 -0.1(3)
C52 C51 C56 C55 0.6(3)
As2 C51 C56 C55 178.87(15)
C41 As2 C61 C62 -29.07(18)
C51 As2 C61 C62 75.77(18)
Ag As2 C61 C62 -158.38(14)
C41 As2 C61 C66 153.78(16)
C51 As2 C61 C66 -101.38(16)
Ag As2 C61 C66 24.47(17)
C66 C61 C62 C63 3.0(3)
As2 C61 C62 C63 -174.05(16)
C61 C62 C63 C64 -0.8(3)
C62 C63 C64 C65 -1.8(3)
C63 C64 C65 C66 2.2(3)
C64 C65 C66 C61 0.1(3)
C62 C61 C66 C65 -2.7(3)
As2 C61 C66 C65 174.58(16)
C91 As3 C71 C76 3.30(19)
C81 As3 C71 C76 104.96(18)
Ag As3 C71 C76 -120.81(16)
C91 As3 C71 C72 179.83(16)
C81 As3 C71 C72 -78.51(17)
Ag As3 C71 C72 55.72(17)
C76 C71 C72 C73 0.0(3)
As3 C71 C72 C73 -176.73(16)
C71 C72 C73 C74 -0.2(3)
C72 C73 C74 C75 0.1(3)
C73 C74 C75 C76 0.3(3)
C74 C75 C76 C71 -0.5(3)
C72 C71 C76 C75 0.4(3)
As3 C71 C76 C75 176.91(16)
C91 As3 C81 C82 94.70(17)
C71 As3 C81 C82 -10.19(18)
Ag As3 C81 C82 -142.63(15)
C91 As3 C81 C86 -81.06(17)
C71 As3 C81 C86 174.05(15)
Ag As3 C81 C86 41.61(17)
C86 C81 C82 C83 1.8(3)
As3 C81 C82 C83 -173.83(16)
C81 C82 C83 C84 0.4(3)
C82 C83 C84 C85 -1.9(3)
C83 C84 C85 C86 1.2(3)
C84 C85 C86 C81 1.1(3)
C82 C81 C86 C85 -2.6(3)
As3 C81 C86 C85 173.31(16)
C81 As3 C91 C96 131.53(16)
C71 As3 C91 C96 -124.29(16)
Ag As3 C91 C96 3.15(17)
C81 As3 C91 C92 -46.35(18)
C71 As3 C91 C92 57.82(18)
Ag As3 C91 C92 -174.74(15)
C96 C91 C92 C93 0.9(3)
As3 C91 C92 C93 178.77(15)
C91 C92 C93 C94 -0.2(3)
C92 C93 C94 C95 -0.5(3)
C93 C94 C95 C96 0.6(3)
C94 C95 C96 C91 0.1(3)
C92 C91 C96 C95 -0.9(3)
As3 C91 C96 C95 -178.82(16)
